data_4024049
loop_
_publ_author_name
'Mateo Alajar\'in'
'Baltasar Bonillo'
'Pilar S\'anchez-Andrada'
'\'Angel Vidal'
'Delia Bautista'

_publ_section_title
;
 Intramolecular Ketenimine-Ketenimine [2 + 2] and [4 + 2] Cycloadditions
;
_journal_name_full 'Journal of Organic Chemistry'
_journal_page_first 5863
_journal_page_last 5866
_journal_paper_doi 10.1021/jo0704661
_journal_volume 72
_journal_year 2007
_chemical_formula_sum 'C35 H25 Cl N2'
_chemical_formula_weight 509.02
_chemical_name_systematic
; 
 ? 
;
_space_group_IT_number 2
_symmetry_cell_setting triclinic
_symmetry_space_group_name_Hall '-P 1'
_symmetry_space_group_name_H-M 'P -1'
_atom_sites_solution_hydrogens geom
_atom_sites_solution_primary direct
_atom_sites_solution_secondary difmap
_audit_creation_method SHELXL-97
_cell_angle_alpha 98.383(2)
_cell_angle_beta 107.507(2)
_cell_angle_gamma 107.461(2)
_cell_formula_units_Z 2
_cell_length_a 10.6859(7)
_cell_length_b 11.3239(7)
_cell_length_c 12.0330(8)
_cell_measurement_reflns_used 2795
_cell_measurement_temperature 100(2)
_cell_measurement_theta_max 26.08
_cell_measurement_theta_min 2.26
_cell_volume 1279.27(14)
_computing_cell_refinement 'Bruker SAINT'
_computing_data_collection 'Bruker SMART'
_computing_data_reduction 'Bruker SAINT'
_computing_molecular_graphics 'Bruker SHELXTL'
_computing_publication_material 'Bruker SHELXTL'
_computing_structure_refinement 'SHELXL-97 (Sheldrick, 1997)'
_computing_structure_solution 'SHELXS-97 (Sheldrick, 1990)'
_diffrn_ambient_temperature 100(2)
_diffrn_detector_area_resol_mean 8.26
_diffrn_measured_fraction_theta_full 0.995
_diffrn_measured_fraction_theta_max 0.993
_diffrn_measurement_device_type 'Bruker SMART APEX'
_diffrn_measurement_method \w-scan
_diffrn_radiation_monochromator graphite
_diffrn_radiation_source 'fine-focus sealed tube'
_diffrn_radiation_type MoK\a
_diffrn_radiation_wavelength 0.71073
_diffrn_reflns_av_R_equivalents 0.0509
_diffrn_reflns_av_sigmaI/netI 0.0772
_diffrn_reflns_limit_h_max 13
_diffrn_reflns_limit_h_min -13
_diffrn_reflns_limit_k_max 14
_diffrn_reflns_limit_k_min -14
_diffrn_reflns_limit_l_max 15
_diffrn_reflns_limit_l_min -15
_diffrn_reflns_number 14195
_diffrn_reflns_theta_full 26.00
_diffrn_reflns_theta_max 26.37
_diffrn_reflns_theta_min 1.84
_exptl_absorpt_coefficient_mu 0.177
_exptl_crystal_colour colourless
_exptl_crystal_density_diffrn 1.321
_exptl_crystal_density_method 'not measured'
_exptl_crystal_description prism
_exptl_crystal_F_000 532
_exptl_crystal_size_max 0.22
_exptl_crystal_size_mid 0.09
_exptl_crystal_size_min 0.05
_refine_diff_density_max 0.301
_refine_diff_density_min -0.299
_refine_diff_density_rms 0.049
_refine_ls_extinction_method none
_refine_ls_goodness_of_fit_ref 0.951
_refine_ls_hydrogen_treatment riding
_refine_ls_matrix_type full
_refine_ls_number_parameters 343
_refine_ls_number_reflns 5190
_refine_ls_number_restraints 0
_refine_ls_restrained_S_all 0.951
_refine_ls_R_factor_all 0.0715
_refine_ls_R_factor_gt 0.0475
_refine_ls_shift/su_max 0.000
_refine_ls_shift/su_mean 0.000
_refine_ls_structure_factor_coef Fsqd
_refine_ls_weighting_details 'calc w=1/[\s^2^(Fo^2^)+(0.0297P)^2^+0.0000P] where P=(Fo^2^+2Fc^2^)/3'
_refine_ls_weighting_scheme calc
_refine_ls_wR_factor_gt 0.0816
_refine_ls_wR_factor_ref 0.0879
_reflns_number_gt 3797
_reflns_number_total 5190
_reflns_threshold_expression >2sigma(I)
_cod_data_source_file jo0704661si20070306_044258.cif
_cod_data_source_block ibf43m
_cod_database_code 4024049

loop_
_symmetry_equiv_pos_as_xyz
'x, y, z'
'-x, -y, -z'

loop_
_atom_site_label
_atom_site_type_symbol
_atom_site_fract_x
_atom_site_fract_y
_atom_site_fract_z
_atom_site_U_iso_or_equiv
_atom_site_adp_type
_atom_site_occupancy
_atom_site_symmetry_multiplicity
_atom_site_calc_flag
_atom_site_refinement_flags
_atom_site_disorder_assembly
_atom_site_disorder_group
Cl1 Cl 0.05237(5) -0.05949(5) 0.31736(5) 0.02460(14) Uani 1 1 d . . .
N1 N 0.19357(16) 0.47649(14) 0.66882(14) 0.0163(4) Uani 1 1 d . . .
N2 N 0.38502(16) 0.47996(14) 0.60362(14) 0.0170(4) Uani 1 1 d . . .
C1 C 0.32588(19) 0.52738(17) 0.66611(17) 0.0154(4) Uani 1 1 d . . .
C2 C 0.29868(19) 0.35252(18) 0.53201(17) 0.0163(4) Uani 1 1 d . . .
C3 C 0.3575(2) 0.28532(18) 0.46960(17) 0.0185(5) Uani 1 1 d . . .
H3 H 0.4510 0.3266 0.4738 0.022 Uiso 1 1 calc R . .
C4 C 0.2827(2) 0.15993(18) 0.40182(17) 0.0194(5) Uani 1 1 d . . .
H4 H 0.3236 0.1152 0.3593 0.023 Uiso 1 1 calc R . .
C5 C 0.1473(2) 0.10091(18) 0.39718(17) 0.0186(5) Uani 1 1 d . . .
C6 C 0.0844(2) 0.16609(17) 0.45567(17) 0.0181(5) Uani 1 1 d . . .
H6 H -0.0095 0.1241 0.4501 0.022 Uiso 1 1 calc R . .
C7 C 0.15863(19) 0.29244(17) 0.52218(17) 0.0154(4) Uani 1 1 d . . .
C8 C 0.08426(19) 0.36453(17) 0.57800(17) 0.0180(5) Uani 1 1 d . . .
H8A H 0.0214 0.3906 0.5158 0.022 Uiso 1 1 calc R . .
H8B H 0.0269 0.3098 0.6153 0.022 Uiso 1 1 calc R . .
C9 C 0.20448(19) 0.59003(17) 0.74621(17) 0.0145(4) Uani 1 1 d . . .
C10 C 0.36248(19) 0.65242(17) 0.75957(17) 0.0154(4) Uani 1 1 d . . .
C11 C 0.10987(19) 0.61968(17) 0.78451(16) 0.0145(4) Uani 1 1 d . . .
C21 C 0.47128(19) 0.66164(17) 0.87969(17) 0.0155(4) Uani 1 1 d . . .
C22 C 0.4439(2) 0.66397(18) 0.98526(18) 0.0198(5) Uani 1 1 d . . .
H22 H 0.3544 0.6621 0.9853 0.024 Uiso 1 1 calc R . .
C23 C 0.5468(2) 0.66906(18) 1.09107(19) 0.0239(5) Uani 1 1 d . . .
H23 H 0.5274 0.6710 1.1633 0.029 Uiso 1 1 calc R . .
C24 C 0.6767(2) 0.67130(18) 1.09180(19) 0.0232(5) Uani 1 1 d . . .
H24 H 0.7466 0.6743 1.1642 0.028 Uiso 1 1 calc R . .
C25 C 0.7052(2) 0.66914(18) 0.98694(19) 0.0222(5) Uani 1 1 d . . .
H25 H 0.7948 0.6708 0.9874 0.027 Uiso 1 1 calc R . .
C26 C 0.6034(2) 0.66457(18) 0.88126(18) 0.0192(5) Uani 1 1 d . . .
H26 H 0.6235 0.6634 0.8095 0.023 Uiso 1 1 calc R . .
C31 C 0.39680(19) 0.77307(17) 0.71458(17) 0.0150(4) Uani 1 1 d . . .
C32 C 0.48598(19) 0.89135(18) 0.79415(18) 0.0182(5) Uani 1 1 d . . .
H32 H 0.5342 0.8961 0.8761 0.022 Uiso 1 1 calc R . .
C33 C 0.5052(2) 1.00263(19) 0.75504(19) 0.0219(5) Uani 1 1 d . . .
H33 H 0.5660 1.0831 0.8103 0.026 Uiso 1 1 calc R . .
C34 C 0.4362(2) 0.99645(19) 0.63601(19) 0.0238(5) Uani 1 1 d . . .
H34 H 0.4482 1.0727 0.6095 0.029 Uiso 1 1 calc R . .
C35 C 0.3492(2) 0.87834(18) 0.55507(18) 0.0216(5) Uani 1 1 d . . .
H35 H 0.3026 0.8738 0.4729 0.026 Uiso 1 1 calc R . .
C36 C 0.3302(2) 0.76783(18) 0.59371(18) 0.0185(5) Uani 1 1 d . . .
H36 H 0.2714 0.6873 0.5377 0.022 Uiso 1 1 calc R . .
C41 C 0.13681(19) 0.74973(18) 0.85685(17) 0.0160(4) Uani 1 1 d . . .
C42 C 0.1012(2) 0.75960(19) 0.95892(17) 0.0207(5) Uani 1 1 d . . .
H42 H 0.0668 0.6847 0.9842 0.025 Uiso 1 1 calc R . .
C43 C 0.1150(2) 0.87676(19) 1.02401(19) 0.0251(5) Uani 1 1 d . . .
H43 H 0.0895 0.8818 1.0932 0.030 Uiso 1 1 calc R . .
C44 C 0.1657(2) 0.98658(19) 0.98910(19) 0.0260(5) Uani 1 1 d . . .
H44 H 0.1759 1.0673 1.0343 0.031 Uiso 1 1 calc R . .
C45 C 0.2016(2) 0.97854(19) 0.8883(2) 0.0261(5) Uani 1 1 d . . .
H45 H 0.2376 1.0541 0.8645 0.031 Uiso 1 1 calc R . .
C46 C 0.1855(2) 0.86069(18) 0.82140(19) 0.0208(5) Uani 1 1 d . . .
H46 H 0.2080 0.8558 0.7507 0.025 Uiso 1 1 calc R . .
C51 C -0.03239(19) 0.52266(17) 0.75763(16) 0.0150(4) Uani 1 1 d . . .
C52 C -0.15102(19) 0.55541(18) 0.71489(17) 0.0176(5) Uani 1 1 d . . .
H52 H -0.1396 0.6380 0.7016 0.021 Uiso 1 1 calc R . .
C53 C -0.2844(2) 0.46973(18) 0.69172(18) 0.0204(5) Uani 1 1 d . . .
H53 H -0.3642 0.4925 0.6606 0.024 Uiso 1 1 calc R . .
C54 C -0.3016(2) 0.35051(18) 0.71391(18) 0.0205(5) Uani 1 1 d . . .
H54 H -0.3933 0.2916 0.6985 0.025 Uiso 1 1 calc R . .
C55 C -0.1861(2) 0.31709(18) 0.75819(17) 0.0201(5) Uani 1 1 d . . .
H55 H -0.1982 0.2352 0.7736 0.024 Uiso 1 1 calc R . .
C56 C -0.0519(2) 0.40276(18) 0.78043(17) 0.0184(5) Uani 1 1 d . . .
H56 H 0.0274 0.3793 0.8115 0.022 Uiso 1 1 calc R . .

loop_
_atom_site_aniso_label
_atom_site_aniso_U_11
_atom_site_aniso_U_22
_atom_site_aniso_U_33
_atom_site_aniso_U_23
_atom_site_aniso_U_13
_atom_site_aniso_U_12
Cl1 0.0296(3) 0.0161(3) 0.0257(3) 0.0003(2) 0.0122(2) 0.0053(2)
N1 0.0120(9) 0.0145(9) 0.0220(10) 0.0024(7) 0.0076(7) 0.0041(7)
N2 0.0151(9) 0.0156(9) 0.0204(10) 0.0036(7) 0.0071(7) 0.0054(7)
C1 0.0132(10) 0.0144(10) 0.0183(11) 0.0065(8) 0.0051(9) 0.0045(8)
C2 0.0154(11) 0.0168(10) 0.0161(11) 0.0060(9) 0.0043(8) 0.0058(8)
C3 0.0152(11) 0.0217(11) 0.0210(12) 0.0072(9) 0.0077(9) 0.0082(9)
C4 0.0216(12) 0.0216(11) 0.0203(12) 0.0054(9) 0.0106(9) 0.0122(9)
C5 0.0229(12) 0.0144(10) 0.0173(11) 0.0041(9) 0.0068(9) 0.0059(9)
C6 0.0165(11) 0.0174(11) 0.0210(11) 0.0078(9) 0.0076(9) 0.0049(9)
C7 0.0170(11) 0.0172(10) 0.0151(11) 0.0068(8) 0.0069(8) 0.0084(9)
C8 0.0146(11) 0.0130(10) 0.0221(12) 0.0008(9) 0.0067(9) 0.0008(8)
C9 0.0138(10) 0.0116(10) 0.0158(11) 0.0035(8) 0.0042(8) 0.0025(8)
C10 0.0115(10) 0.0155(10) 0.0199(11) 0.0044(8) 0.0075(8) 0.0042(8)
C11 0.0138(10) 0.0140(10) 0.0152(11) 0.0049(8) 0.0043(8) 0.0049(8)
C21 0.0138(10) 0.0098(10) 0.0204(11) 0.0035(8) 0.0044(9) 0.0031(8)
C22 0.0174(11) 0.0186(11) 0.0228(12) 0.0045(9) 0.0066(9) 0.0068(9)
C23 0.0266(12) 0.0223(11) 0.0238(12) 0.0075(9) 0.0104(10) 0.0083(10)
C24 0.0205(12) 0.0179(11) 0.0259(13) 0.0080(9) 0.0013(10) 0.0058(9)
C25 0.0140(11) 0.0213(11) 0.0311(13) 0.0079(10) 0.0064(10) 0.0073(9)
C26 0.0173(11) 0.0192(11) 0.0227(12) 0.0055(9) 0.0095(9) 0.0063(9)
C31 0.0101(10) 0.0160(10) 0.0200(11) 0.0036(9) 0.0074(8) 0.0049(8)
C32 0.0142(11) 0.0195(11) 0.0201(11) 0.0052(9) 0.0052(9) 0.0063(9)
C33 0.0175(11) 0.0164(11) 0.0278(13) 0.0041(9) 0.0069(9) 0.0030(9)
C34 0.0269(12) 0.0179(11) 0.0294(13) 0.0116(10) 0.0115(10) 0.0083(9)
C35 0.0229(12) 0.0232(12) 0.0193(12) 0.0072(9) 0.0072(9) 0.0090(9)
C36 0.0166(11) 0.0173(11) 0.0208(12) 0.0014(9) 0.0079(9) 0.0059(9)
C41 0.0109(10) 0.0179(10) 0.0189(11) 0.0038(9) 0.0037(8) 0.0067(8)
C42 0.0212(11) 0.0193(11) 0.0217(12) 0.0055(9) 0.0078(9) 0.0077(9)
C43 0.0263(13) 0.0299(13) 0.0211(12) 0.0023(10) 0.0091(10) 0.0143(10)
C44 0.0186(12) 0.0170(11) 0.0328(13) -0.0060(10) 0.0012(10) 0.0074(9)
C45 0.0193(12) 0.0186(11) 0.0387(14) 0.0068(10) 0.0089(10) 0.0064(9)
C46 0.0151(11) 0.0204(11) 0.0281(12) 0.0061(9) 0.0086(9) 0.0076(9)
C51 0.0156(11) 0.0152(10) 0.0140(10) 0.0025(8) 0.0070(8) 0.0045(8)
C52 0.0184(11) 0.0158(10) 0.0198(11) 0.0048(9) 0.0069(9) 0.0078(9)
C53 0.0150(11) 0.0209(11) 0.0232(12) 0.0003(9) 0.0049(9) 0.0082(9)
C54 0.0130(11) 0.0201(11) 0.0250(12) 0.0017(9) 0.0105(9) -0.0003(9)
C55 0.0247(12) 0.0157(11) 0.0214(12) 0.0056(9) 0.0118(9) 0.0056(9)
C56 0.0179(11) 0.0185(11) 0.0209(11) 0.0046(9) 0.0084(9) 0.0085(9)

loop_
_atom_type_symbol
_atom_type_description
_atom_type_scat_dispersion_real
_atom_type_scat_dispersion_imag
_atom_type_scat_source
C C 0.0033 0.0016 'International Tables Vol C Tables 4.2.6.8 and 6.1.1.4'
H H 0.0000 0.0000 'International Tables Vol C Tables 4.2.6.8 and 6.1.1.4'
N N 0.0061 0.0033 'International Tables Vol C Tables 4.2.6.8 and 6.1.1.4'
Cl Cl 0.1484 0.1585 'International Tables Vol C Tables 4.2.6.8 and 6.1.1.4'

loop_
_geom_angle_atom_site_label_1
_geom_angle_atom_site_label_2
_geom_angle_atom_site_label_3
_geom_angle
_geom_angle_site_symmetry_1
_geom_angle_site_symmetry_3
_geom_angle_publ_flag
C1 N1 C9 94.62(14) . . ?
C1 N1 C8 122.49(16) . . ?
C9 N1 C8 138.43(15) . . ?
C1 N2 C2 112.44(16) . . ?
N2 C1 N1 129.63(17) . . ?
N2 C1 C10 137.59(17) . . ?
N1 C1 C10 92.77(15) . . ?
C3 C2 C7 119.04(17) . . ?
C3 C2 N2 117.80(17) . . ?
C7 C2 N2 123.16(17) . . ?
C4 C3 C2 121.38(18) . . ?
C5 C4 C3 118.71(18) . . ?
C4 C5 C6 121.34(18) . . ?
C4 C5 Cl1 119.86(15) . . ?
C6 C5 Cl1 118.80(15) . . ?
C7 C6 C5 119.99(18) . . ?
C6 C7 C2 119.47(18) . . ?
C6 C7 C8 118.98(17) . . ?
C2 C7 C8 121.50(17) . . ?
N1 C8 C7 106.58(15) . . ?
C11 C9 N1 131.29(17) . . ?
C11 C9 C10 139.38(17) . . ?
N1 C9 C10 89.33(14) . . ?
C21 C10 C31 114.14(15) . . ?
C21 C10 C1 111.10(15) . . ?
C31 C10 C1 114.72(16) . . ?
C21 C10 C9 115.44(15) . . ?
C31 C10 C9 114.90(15) . . ?
C1 C10 C9 82.81(13) . . ?
C9 C11 C51 121.51(17) . . ?
C9 C11 C41 123.63(17) . . ?
C51 C11 C41 114.86(16) . . ?
C22 C21 C26 119.10(18) . . ?
C22 C21 C10 123.21(17) . . ?
C26 C21 C10 117.66(17) . . ?
C21 C22 C23 120.25(19) . . ?
C24 C23 C22 120.3(2) . . ?
C23 C24 C25 119.89(19) . . ?
C24 C25 C26 120.13(19) . . ?
C25 C26 C21 120.31(19) . . ?
C32 C31 C36 118.72(18) . . ?
C32 C31 C10 120.87(17) . . ?
C36 C31 C10 120.22(17) . . ?
C33 C32 C31 120.61(19) . . ?
C34 C33 C32 120.07(19) . . ?
C33 C34 C35 119.79(19) . . ?
C36 C35 C34 120.18(19) . . ?
C35 C36 C31 120.58(18) . . ?
C46 C41 C42 118.27(18) . . ?
C46 C41 C11 122.80(18) . . ?
C42 C41 C11 118.73(18) . . ?
C43 C42 C41 120.9(2) . . ?
C44 C43 C42 120.3(2) . . ?
C45 C44 C43 119.56(19) . . ?
C44 C45 C46 120.3(2) . . ?
C45 C46 C41 120.6(2) . . ?
C56 C51 C52 118.17(18) . . ?
C56 C51 C11 122.59(17) . . ?
C52 C51 C11 119.12(17) . . ?
C53 C52 C51 121.08(18) . . ?
C52 C53 C54 119.80(18) . . ?
C55 C54 C53 120.13(18) . . ?
C54 C55 C56 120.13(18) . . ?
C55 C56 C51 120.66(18) . . ?

loop_
_geom_bond_atom_site_label_1
_geom_bond_atom_site_label_2
_geom_bond_distance
_geom_bond_site_symmetry_2
_geom_bond_publ_flag
Cl1 C5 1.7464(19) . ?
N1 C1 1.370(2) . ?
N1 C9 1.425(2) . ?
N1 C8 1.451(2) . ?
N2 C1 1.275(2) . ?
N2 C2 1.427(2) . ?
C1 C10 1.537(3) . ?
C2 C3 1.394(3) . ?
C2 C7 1.406(2) . ?
C3 C4 1.382(3) . ?
C4 C5 1.379(3) . ?
C5 C6 1.386(3) . ?
C6 C7 1.386(2) . ?
C7 C8 1.516(2) . ?
C9 C11 1.336(2) . ?
C9 C10 1.570(2) . ?
C10 C21 1.524(3) . ?
C10 C31 1.526(3) . ?
C11 C51 1.490(2) . ?
C11 C41 1.493(3) . ?
C21 C22 1.385(3) . ?
C21 C26 1.397(3) . ?
C22 C23 1.390(3) . ?
C23 C24 1.379(3) . ?
C24 C25 1.383(3) . ?
C25 C26 1.385(3) . ?
C31 C32 1.389(2) . ?
C31 C36 1.397(3) . ?
C32 C33 1.388(3) . ?
C33 C34 1.380(3) . ?
C34 C35 1.390(3) . ?
C35 C36 1.377(3) . ?
C41 C46 1.389(3) . ?
C41 C42 1.390(3) . ?
C42 C43 1.380(3) . ?
C43 C44 1.379(3) . ?
C44 C45 1.377(3) . ?
C45 C46 1.387(3) . ?
C51 C56 1.391(3) . ?
C51 C52 1.398(3) . ?
C52 C53 1.379(3) . ?
C53 C54 1.383(3) . ?
C54 C55 1.376(3) . ?
C55 C56 1.389(2) . ?

loop_
_geom_hbond_atom_site_label_D
_geom_hbond_atom_site_label_H
_geom_hbond_atom_site_label_A
_geom_hbond_distance_DH
_geom_hbond_distance_HA
_geom_hbond_distance_DA
_geom_hbond_angle_DHA
_geom_hbond_site_symmetry_A
C43 H43 Cl1 0.95 2.86 3.794(2) 169.8 1_566
C53 H53 N2 0.95 2.51 3.412(3) 158.3 1_455

loop_
_geom_torsion_atom_site_label_1
_geom_torsion_atom_site_label_2
_geom_torsion_atom_site_label_3
_geom_torsion_atom_site_label_4
_geom_torsion
_geom_torsion_site_symmetry_1
_geom_torsion_site_symmetry_2
_geom_torsion_site_symmetry_3
_geom_torsion_site_symmetry_4
_geom_torsion_publ_flag
C2 N2 C1 N1 -3.4(3) . . . . ?
C2 N2 C1 C10 177.9(2) . . . . ?
C9 N1 C1 N2 -173.6(2) . . . . ?
C8 N1 C1 N2 -13.3(3) . . . . ?
C9 N1 C1 C10 5.49(15) . . . . ?
C8 N1 C1 C10 165.77(16) . . . . ?
C1 N2 C2 C3 -173.26(17) . . . . ?
C1 N2 C2 C7 6.5(3) . . . . ?
C7 C2 C3 C4 -2.2(3) . . . . ?
N2 C2 C3 C4 177.62(17) . . . . ?
C2 C3 C4 C5 -0.4(3) . . . . ?
C3 C4 C5 C6 2.1(3) . . . . ?
C3 C4 C5 Cl1 -177.41(15) . . . . ?
C4 C5 C6 C7 -1.1(3) . . . . ?
Cl1 C5 C6 C7 178.35(15) . . . . ?
C5 C6 C7 C2 -1.5(3) . . . . ?
C5 C6 C7 C8 175.74(17) . . . . ?
C3 C2 C7 C6 3.1(3) . . . . ?
N2 C2 C7 C6 -176.69(17) . . . . ?
C3 C2 C7 C8 -174.07(17) . . . . ?
N2 C2 C7 C8 6.2(3) . . . . ?
C1 N1 C8 C7 22.8(2) . . . . ?
C9 N1 C8 C7 172.3(2) . . . . ?
C6 C7 C8 N1 163.48(17) . . . . ?
C2 C7 C8 N1 -19.4(2) . . . . ?
C1 N1 C9 C11 174.3(2) . . . . ?
C8 N1 C9 C11 19.7(4) . . . . ?
C1 N1 C9 C10 -5.37(15) . . . . ?
C8 N1 C9 C10 -160.0(2) . . . . ?
N2 C1 C10 C21 -71.5(3) . . . . ?
N1 C1 C10 C21 109.54(16) . . . . ?
N2 C1 C10 C31 59.8(3) . . . . ?
N1 C1 C10 C31 -119.15(16) . . . . ?
N2 C1 C10 C9 174.0(2) . . . . ?
N1 C1 C10 C9 -5.01(14) . . . . ?
C11 C9 C10 C21 75.2(3) . . . . ?
N1 C9 C10 C21 -105.17(16) . . . . ?
C11 C9 C10 C31 -60.8(3) . . . . ?
N1 C9 C10 C31 118.77(16) . . . . ?
C11 C9 C10 C1 -174.8(2) . . . . ?
N1 C9 C10 C1 4.81(13) . . . . ?
N1 C9 C11 C51 6.5(3) . . . . ?
C10 C9 C11 C51 -174.0(2) . . . . ?
N1 C9 C11 C41 -173.77(18) . . . . ?
C10 C9 C11 C41 5.7(4) . . . . ?
C31 C10 C21 C22 112.1(2) . . . . ?
C1 C10 C21 C22 -116.3(2) . . . . ?
C9 C10 C21 C22 -24.3(3) . . . . ?
C31 C10 C21 C26 -69.6(2) . . . . ?
C1 C10 C21 C26 62.0(2) . . . . ?
C9 C10 C21 C26 154.05(16) . . . . ?
C26 C21 C22 C23 0.0(3) . . . . ?
C10 C21 C22 C23 178.28(17) . . . . ?
C21 C22 C23 C24 -0.3(3) . . . . ?
C22 C23 C24 C25 0.3(3) . . . . ?
C23 C24 C25 C26 -0.1(3) . . . . ?
C24 C25 C26 C21 -0.2(3) . . . . ?
C22 C21 C26 C25 0.3(3) . . . . ?
C10 C21 C26 C25 -178.12(17) . . . . ?
C21 C10 C31 C32 -22.5(2) . . . . ?
C1 C10 C31 C32 -152.29(17) . . . . ?
C9 C10 C31 C32 114.17(19) . . . . ?
C21 C10 C31 C36 162.47(17) . . . . ?
C1 C10 C31 C36 32.6(2) . . . . ?
C9 C10 C31 C36 -60.9(2) . . . . ?
C36 C31 C32 C33 1.9(3) . . . . ?
C10 C31 C32 C33 -173.22(17) . . . . ?
C31 C32 C33 C34 -0.4(3) . . . . ?
C32 C33 C34 C35 -1.0(3) . . . . ?
C33 C34 C35 C36 0.8(3) . . . . ?
C34 C35 C36 C31 0.7(3) . . . . ?
C32 C31 C36 C35 -2.1(3) . . . . ?
C10 C31 C36 C35 173.08(18) . . . . ?
C9 C11 C41 C46 52.3(3) . . . . ?
C51 C11 C41 C46 -127.95(19) . . . . ?
C9 C11 C41 C42 -133.0(2) . . . . ?
C51 C11 C41 C42 46.7(2) . . . . ?
C46 C41 C42 C43 -0.6(3) . . . . ?
C11 C41 C42 C43 -175.53(17) . . . . ?
C41 C42 C43 C44 -0.5(3) . . . . ?
C42 C43 C44 C45 0.5(3) . . . . ?
C43 C44 C45 C46 0.7(3) . . . . ?
C44 C45 C46 C41 -1.8(3) . . . . ?
C42 C41 C46 C45 1.8(3) . . . . ?
C11 C41 C46 C45 176.47(17) . . . . ?
C9 C11 C51 C56 50.9(3) . . . . ?
C41 C11 C51 C56 -128.87(19) . . . . ?
C9 C11 C51 C52 -133.3(2) . . . . ?
C41 C11 C51 C52 47.0(2) . . . . ?
C56 C51 C52 C53 -2.3(3) . . . . ?
C11 C51 C52 C53 -178.36(17) . . . . ?
C51 C52 C53 C54 1.7(3) . . . . ?
C52 C53 C54 C55 -0.4(3) . . . . ?
C53 C54 C55 C56 -0.2(3) . . . . ?
C54 C55 C56 C51 -0.4(3) . . . . ?
C52 C51 C56 C55 1.7(3) . . . . ?
C11 C51 C56 C55 177.56(17) . . . . ?

loop_
_cod_related_entry_id
_cod_related_entry_database
_cod_related_entry_code
1 ChemSpider 20576441
